data_7152969
loop_
_publ_author_name
'Liao, Cang-Song'
'Tang, Chun-Ping'
'Yao, Sheng'
'Ye, Yang'

_publ_section_title
;
 Humulane-type sesquiterpenoids from Pilea cavaleriei subsp. crenata.
;
_journal_issue 29
_journal_name_full 'Organic &amp; biomolecular chemistry'
_journal_page_first 4840
_journal_page_last 4846
_journal_paper_doi 10.1039/c3ob40872h
_journal_volume 11
_journal_year 2013
_chemical_absolute_configuration ad
_chemical_formula_sum 'C16 H30 O3'
_chemical_formula_weight 270.40
_chemical_name_systematic
;
?
;
_space_group_IT_number 19
_symmetry_cell_setting orthorhombic
_symmetry_space_group_name_Hall 'P 2ac 2ab'
_symmetry_space_group_name_H-M 'P 21 21 21'
_atom_sites_solution_hydrogens geom
_atom_sites_solution_primary direct
_atom_sites_solution_secondary difmap
_audit_creation_method SHELXL-97
_cell_angle_alpha 90.00
_cell_angle_beta 90.00
_cell_angle_gamma 90.00
_cell_formula_units_Z 4
_cell_length_a 33.5085(13)
_cell_length_b 6.1892(2)
_cell_length_c 8.0369(3)
_cell_measurement_reflns_used 5737
_cell_measurement_temperature 143(2)
_cell_measurement_theta_max 68.92
_cell_measurement_theta_min 2.64
_cell_volume 1666.78(10)
_computing_cell_refinement 'Bruker SAINT'
_computing_data_collection 'Bruker APEX2'
_computing_data_reduction 'Bruker SAINT'
_computing_molecular_graphics 'Bruker SHELXTL'
_computing_publication_material 'Bruker SHELXTL'
_computing_structure_refinement 'SHELXL-97 (Sheldrick, 2008)'
_computing_structure_solution 'SHELXS-97 (Sheldrick, 2008)'
_diffrn_ambient_temperature 143(2)
_diffrn_measured_fraction_theta_full 0.967
_diffrn_measured_fraction_theta_max 0.967
_diffrn_measurement_device_type 'Bruker APEX-II CCD'
_diffrn_measurement_method '\f and \w scans'
_diffrn_radiation_monochromator graphite
_diffrn_radiation_source 'fine-focus sealed tube'
_diffrn_radiation_type CuK\a
_diffrn_radiation_wavelength 1.54178
_diffrn_reflns_av_R_equivalents 0.0373
_diffrn_reflns_av_sigmaI/netI 0.0342
_diffrn_reflns_limit_h_max 32
_diffrn_reflns_limit_h_min -39
_diffrn_reflns_limit_k_max 6
_diffrn_reflns_limit_k_min -5
_diffrn_reflns_limit_l_max 9
_diffrn_reflns_limit_l_min -9
_diffrn_reflns_number 8764
_diffrn_reflns_theta_full 64.98
_diffrn_reflns_theta_max 64.98
_diffrn_reflns_theta_min 5.28
_exptl_absorpt_coefficient_mu 0.569
_exptl_absorpt_correction_T_max 0.9045
_exptl_absorpt_correction_T_min 0.8709
_exptl_absorpt_correction_type multi-scan
_exptl_absorpt_process_details sadabs
_exptl_crystal_colour colourless
_exptl_crystal_density_diffrn 1.078
_exptl_crystal_density_method 'not measured'
_exptl_crystal_description block
_exptl_crystal_F_000 600
_exptl_crystal_size_max 0.25
_exptl_crystal_size_mid 0.22
_exptl_crystal_size_min 0.18
_refine_diff_density_max 0.233
_refine_diff_density_min -0.198
_refine_diff_density_rms 0.049
_refine_ls_abs_structure_details 'Flack H D (1983), Acta Cryst. A39, 876-881'
_refine_ls_abs_structure_Flack 0.1(4)
_refine_ls_extinction_method none
_refine_ls_goodness_of_fit_ref 1.093
_refine_ls_hydrogen_treatment constr
_refine_ls_matrix_type full
_refine_ls_number_parameters 179
_refine_ls_number_reflns 2728
_refine_ls_number_restraints 0
_refine_ls_restrained_S_all 1.093
_refine_ls_R_factor_all 0.0526
_refine_ls_R_factor_gt 0.0516
_refine_ls_shift/su_max 0.006
_refine_ls_shift/su_mean 0.000
_refine_ls_structure_factor_coef Fsqd
_refine_ls_weighting_details 'calc w=1/[\s^2^(Fo^2^)+(0.0611P)^2^+1.3914P] where P=(Fo^2^+2Fc^2^)/3'
_refine_ls_weighting_scheme calc
_refine_ls_wR_factor_gt 0.1472
_refine_ls_wR_factor_ref 0.1478
_reflns_number_gt 2643
_reflns_number_total 2728
_reflns_threshold_expression >2sigma(I)
_cod_data_source_file c3ob40872h.txt
_cod_data_source_block dm12486
_cod_depositor_comments
;
The following automatic conversions were performed:

'_symmetry_cell_setting' value 'Orthorhombic' changed to
'orthorhombic' according to
/home/saulius/struct/CIF-dictionaries/cif_core.dic dictionary named
'cif_core.dic' version 2.4.2 from 2011-04-26.

Automatic conversion script
Id: cif_fix_values 1891 2012-01-12 08:04:46Z andrius 
;
_cod_original_sg_symbol_H-M P2(1)2(1)2(1)
_cod_database_code 7152969

loop_
_symmetry_equiv_pos_as_xyz
'x, y, z'
'x+1/2, -y+1/2, -z'
'-x, y+1/2, -z+1/2'
'-x+1/2, -y, z+1/2'

loop_
_atom_site_label
_atom_site_type_symbol
_atom_site_fract_x
_atom_site_fract_y
_atom_site_fract_z
_atom_site_U_iso_or_equiv
_atom_site_adp_type
_atom_site_occupancy
_atom_site_symmetry_multiplicity
_atom_site_calc_flag
_atom_site_refinement_flags
O1 O 0.12079(6) 0.1964(4) 0.3534(2) 0.0332(5) Uani 1 1 d .
H1 H 0.1102 0.3148 0.3275 0.050 Uiso 1 1 calc R
O2 O 0.09331(6) -0.0672(4) 1.1156(2) 0.0348(5) Uani 1 1 d .
H2 H 0.0978 -0.0015 1.2051 0.052 Uiso 1 1 calc R
C1 C 0.20678(8) 0.0572(6) 0.7781(4) 0.0346(7) Uani 1 1 d .
H1A H 0.2023 -0.0872 0.7428 0.041 Uiso 1 1 calc R
C2 C 0.23284(9) 0.1923(7) 0.6685(4) 0.0426(8) Uani 1 1 d .
H2A H 0.2587 0.1174 0.6530 0.051 Uiso 1 1 calc R
H2B H 0.2383 0.3313 0.7250 0.051 Uiso 1 1 calc R
C3 C 0.21450(8) 0.2389(6) 0.4962(4) 0.0370(7) Uani 1 1 d .
H3A H 0.2334 0.3279 0.4309 0.044 Uiso 1 1 calc R
H3B H 0.2107 0.1006 0.4363 0.044 Uiso 1 1 calc R
C4 C 0.17495(9) 0.3548(5) 0.5066(4) 0.0315(6) Uani 1 1 d .
C5 C 0.13790(8) 0.2126(5) 0.5171(3) 0.0282(6) Uani 1 1 d .
H5 H 0.1471 0.0645 0.5491 0.034 Uiso 1 1 calc R
C6 C 0.10692(8) 0.2825(5) 0.6461(4) 0.0303(6) Uani 1 1 d .
H6A H 0.0904 0.3987 0.5967 0.036 Uiso 1 1 calc R
H6B H 0.1212 0.3451 0.7425 0.036 Uiso 1 1 calc R
C7 C 0.10180(8) -0.0596(5) 0.8185(3) 0.0312(6) Uani 1 1 d .
H7A H 0.0841 -0.1842 0.8408 0.037 Uiso 1 1 calc R
H7B H 0.1246 -0.1138 0.7524 0.037 Uiso 1 1 calc R
C8 C 0.11789(8) 0.0221(5) 0.9855(3) 0.0289(6) Uani 1 1 d .
H8 H 0.1151 0.1829 0.9880 0.035 Uiso 1 1 calc R
C9 C 0.16182(8) -0.0347(5) 1.0143(4) 0.0335(6) Uani 1 1 d .
H9A H 0.1679 -0.0257 1.1347 0.040 Uiso 1 1 calc R
H9B H 0.1668 -0.1851 0.9778 0.040 Uiso 1 1 calc R
C10 C 0.18914(8) 0.1162(5) 0.9201(4) 0.0322(7) Uani 1 1 d .
C11 C 0.07865(8) 0.1036(5) 0.7108(3) 0.0319(7) Uani 1 1 d .
C12 C 0.04549(9) 0.2119(7) 0.8120(4) 0.0490(9) Uani 1 1 d .
H12A H 0.0294 0.3034 0.7386 0.073 Uiso 1 1 calc R
H12B H 0.0574 0.3010 0.8998 0.073 Uiso 1 1 calc R
H12C H 0.0285 0.1008 0.8624 0.073 Uiso 1 1 calc R
C13 C 0.05941(9) -0.0217(7) 0.5665(4) 0.0449(9) Uani 1 1 d .
H13A H 0.0396 -0.1229 0.6107 0.067 Uiso 1 1 calc R
H13B H 0.0800 -0.1020 0.5062 0.067 Uiso 1 1 calc R
H13C H 0.0463 0.0800 0.4906 0.067 Uiso 1 1 calc R
C14 C 0.19386(10) 0.3347(6) 0.9976(5) 0.0456(8) Uani 1 1 d .
H14A H 0.2140 0.3275 1.0859 0.068 Uiso 1 1 calc R
H14B H 0.1683 0.3810 1.0449 0.068 Uiso 1 1 calc R
H14C H 0.2024 0.4385 0.9127 0.068 Uiso 1 1 calc R
C15 C 0.17230(10) 0.5671(5) 0.4937(5) 0.0451(8) Uani 1 1 d .
H15A H 0.1957 0.6512 0.4775 0.054 Uiso 1 1 calc R
H15B H 0.1470 0.6357 0.5007 0.054 Uiso 1 1 calc R
C1S C 0.04010(10) 0.5141(7) 0.2348(5) 0.0548(9) Uani 1 1 d .
H1S1 H 0.0332 0.5797 0.3420 0.082 Uiso 1 1 calc R
H1S2 H 0.0315 0.3628 0.2338 0.082 Uiso 1 1 calc R
H1S3 H 0.0267 0.5928 0.1450 0.082 Uiso 1 1 calc R
O1S O 0.08166(6) 0.5244(4) 0.2111(4) 0.0532(7) Uani 1 1 d .
H1S H 0.0878 0.6464 0.1733 0.080 Uiso 1 1 calc R

loop_
_atom_site_aniso_label
_atom_site_aniso_U_11
_atom_site_aniso_U_22
_atom_site_aniso_U_33
_atom_site_aniso_U_23
_atom_site_aniso_U_13
_atom_site_aniso_U_12
O1 0.0407(11) 0.0303(11) 0.0285(10) -0.0002(9) -0.0026(8) 0.0004(9)
O2 0.0460(11) 0.0331(13) 0.0253(10) -0.0003(9) 0.0031(8) -0.0087(9)
C1 0.0299(14) 0.0413(17) 0.0325(15) -0.0028(14) -0.0047(11) 0.0070(13)
C2 0.0260(13) 0.064(2) 0.0373(17) -0.0040(17) 0.0023(12) -0.0002(14)
C3 0.0314(14) 0.0471(19) 0.0323(15) -0.0041(15) 0.0060(13) -0.0068(13)
C4 0.0378(15) 0.0339(18) 0.0227(13) -0.0070(12) 0.0018(12) -0.0035(12)
C5 0.0311(14) 0.0270(15) 0.0266(14) -0.0022(13) -0.0004(11) 0.0028(11)
C6 0.0300(13) 0.0293(16) 0.0317(15) 0.0018(13) -0.0020(11) 0.0053(12)
C7 0.0354(14) 0.0284(16) 0.0297(14) -0.0042(12) 0.0036(11) -0.0052(12)
C8 0.0360(14) 0.0216(15) 0.0291(14) 0.0012(12) 0.0035(12) -0.0033(11)
C9 0.0417(16) 0.0309(16) 0.0279(14) -0.0007(14) -0.0022(12) 0.0016(12)
C10 0.0295(14) 0.0406(19) 0.0266(14) -0.0028(12) -0.0048(11) 0.0029(12)
C11 0.0272(13) 0.0398(18) 0.0288(14) 0.0043(13) 0.0003(11) -0.0008(12)
C12 0.0311(15) 0.070(3) 0.0455(19) 0.0046(18) 0.0052(14) 0.0081(16)
C13 0.0323(15) 0.065(3) 0.0376(17) 0.0025(16) -0.0029(12) -0.0171(16)
C14 0.0445(18) 0.046(2) 0.0465(19) -0.0149(17) 0.0088(16) -0.0146(14)
C15 0.0451(17) 0.034(2) 0.056(2) -0.0038(18) 0.0069(16) -0.0075(13)
C1S 0.0490(19) 0.053(2) 0.062(2) 0.0077(19) -0.0057(17) -0.0066(16)
O1S 0.0466(13) 0.0375(14) 0.0756(18) 0.0192(13) -0.0111(12) -0.0038(10)

loop_
_atom_type_symbol
_atom_type_description
_atom_type_scat_dispersion_real
_atom_type_scat_dispersion_imag
_atom_type_scat_source
C C 0.0181 0.0091 'International Tables Vol C Tables 4.2.6.8 and 6.1.1.4'
H H 0.0000 0.0000 'International Tables Vol C Tables 4.2.6.8 and 6.1.1.4'
O O 0.0492 0.0322 'International Tables Vol C Tables 4.2.6.8 and 6.1.1.4'

loop_
_geom_angle_atom_site_label_1
_geom_angle_atom_site_label_2
_geom_angle_atom_site_label_3
_geom_angle
C5 O1 H1 109.5
C8 O2 H2 109.5
C10 C1 C2 127.5(3)
C10 C1 H1A 116.3
C2 C1 H1A 116.3
C1 C2 C3 113.6(2)
C1 C2 H2A 108.8
C3 C2 H2A 108.8
C1 C2 H2B 108.8
C3 C2 H2B 108.8
H2A C2 H2B 107.7
C4 C3 C2 112.9(2)
C4 C3 H3A 109.0
C2 C3 H3A 109.0
C4 C3 H3B 109.0
C2 C3 H3B 109.0
H3A C3 H3B 107.8
C15 C4 C3 121.9(3)
C15 C4 C5 121.6(3)
C3 C4 C5 116.3(3)
O1 C5 C4 108.3(2)
O1 C5 C6 111.7(2)
C4 C5 C6 115.3(2)
O1 C5 H5 107.1
C4 C5 H5 107.1
C6 C5 H5 107.1
C5 C6 C11 116.2(3)
C5 C6 H6A 108.2
C11 C6 H6A 108.2
C5 C6 H6B 108.2
C11 C6 H6B 108.2
H6A C6 H6B 107.4
C8 C7 C11 116.9(3)
C8 C7 H7A 108.1
C11 C7 H7A 108.1
C8 C7 H7B 108.1
C11 C7 H7B 108.1
H7A C7 H7B 107.3
O2 C8 C9 110.6(2)
O2 C8 C7 107.9(2)
C9 C8 C7 113.3(2)
O2 C8 H8 108.3
C9 C8 H8 108.3
C7 C8 H8 108.3
C10 C9 C8 111.4(2)
C10 C9 H9A 109.3
C8 C9 H9A 109.3
C10 C9 H9B 109.3
C8 C9 H9B 109.3
H9A C9 H9B 108.0
C1 C10 C14 123.7(3)
C1 C10 C9 121.8(3)
C14 C10 C9 114.4(3)
C12 C11 C13 108.5(2)
C12 C11 C7 110.8(2)
C13 C11 C7 107.7(3)
C12 C11 C6 108.0(3)
C13 C11 C6 111.3(2)
C7 C11 C6 110.5(2)
C11 C12 H12A 109.5
C11 C12 H12B 109.5
H12A C12 H12B 109.5
C11 C12 H12C 109.5
H12A C12 H12C 109.5
H12B C12 H12C 109.5
C11 C13 H13A 109.5
C11 C13 H13B 109.5
H13A C13 H13B 109.5
C11 C13 H13C 109.5
H13A C13 H13C 109.5
H13B C13 H13C 109.5
C10 C14 H14A 109.5
C10 C14 H14B 109.5
H14A C14 H14B 109.5
C10 C14 H14C 109.5
H14A C14 H14C 109.5
H14B C14 H14C 109.5
C4 C15 H15A 120.0
C4 C15 H15B 120.0
H15A C15 H15B 120.0
O1S C1S H1S1 109.5
O1S C1S H1S2 109.5
H1S1 C1S H1S2 109.5
O1S C1S H1S3 109.5
H1S1 C1S H1S3 109.5
H1S2 C1S H1S3 109.5
C1S O1S H1S 109.5

loop_
_geom_bond_atom_site_label_1
_geom_bond_atom_site_label_2
_geom_bond_distance
O1 C5 1.439(3)
O1 H1 0.8400
O2 C8 1.441(3)
O2 H2 0.8400
C1 C10 1.336(4)
C1 C2 1.496(4)
C1 H1A 0.9500
C2 C3 1.542(4)
C2 H2A 0.9900
C2 H2B 0.9900
C3 C4 1.509(4)
C3 H3A 0.9900
C3 H3B 0.9900
C4 C15 1.321(5)
C4 C5 1.524(4)
C5 C6 1.530(4)
C5 H5 1.0000
C6 C11 1.547(4)
C6 H6A 0.9900
C6 H6B 0.9900
C7 C8 1.532(4)
C7 C11 1.540(4)
C7 H7A 0.9900
C7 H7B 0.9900
C8 C9 1.531(4)
C8 H8 1.0000
C9 C10 1.511(4)
C9 H9A 0.9900
C9 H9B 0.9900
C10 C14 1.497(5)
C11 C12 1.532(4)
C11 C13 1.537(4)
C12 H12A 0.9800
C12 H12B 0.9800
C12 H12C 0.9800
C13 H13A 0.9800
C13 H13B 0.9800
C13 H13C 0.9800
C14 H14A 0.9800
C14 H14B 0.9800
C14 H14C 0.9800
C15 H15A 0.9500
C15 H15B 0.9500
C1S O1S 1.407(4)
C1S H1S1 0.9800
C1S H1S2 0.9800
C1S H1S3 0.9800
O1S H1S 0.8400

loop_
_geom_torsion_atom_site_label_1
_geom_torsion_atom_site_label_2
_geom_torsion_atom_site_label_3
_geom_torsion_atom_site_label_4
_geom_torsion
C10 C1 C2 C3 -114.0(3)
C1 C2 C3 C4 59.0(4)
C2 C3 C4 C15 95.7(4)
C2 C3 C4 C5 -89.6(3)
C15 C4 C5 O1 76.2(4)
C3 C4 C5 O1 -98.6(3)
C15 C4 C5 C6 -49.7(4)
C3 C4 C5 C6 135.5(3)
O1 C5 C6 C11 79.7(3)
C4 C5 C6 C11 -156.2(2)
C11 C7 C8 O2 105.9(3)
C11 C7 C8 C9 -131.3(3)
O2 C8 C9 C10 -159.9(2)
C7 C8 C9 C10 78.8(3)
C2 C1 C10 C14 -2.0(5)
C2 C1 C10 C9 177.0(3)
C8 C9 C10 C1 -102.2(3)
C8 C9 C10 C14 76.8(3)
C8 C7 C11 C12 -51.9(3)
C8 C7 C11 C13 -170.4(2)
C8 C7 C11 C6 67.8(3)
C5 C6 C11 C12 -169.7(2)
C5 C6 C11 C13 -50.7(3)
C5 C6 C11 C7 69.0(3)
